data_7011880
loop_
_publ_author_name
'Baumeister, Jan M.'
'Alberto, Roger'
'Ortner, Kirstin'
'Spingler, Bernhard'
'August Schubiger, P.'
'Kaden, Thomas A.'

_publ_section_title
;
 Central vs. peripheral Ag(i) coordination in NS3-open chain and cage
 ligands
;
_journal_issue 22
_journal_name_full 'Journal of the Chemical Society, Dalton Transactions'
_journal_page_first 4143
_journal_paper_doi 10.1039/b205287c
_journal_year 2002
_chemical_formula_moiety '[Ag(NS3Ph)]PF6'
_chemical_formula_sum 'C27 H33 Ag F6 N P S3'
_chemical_formula_weight 720.56
_chemical_name_common '[Ag(NS3Ph)]PF6'
_chemical_name_systematic '[Silver(I)(tris(2-benzylsulfanyl-ethyl)-amin)]PF6'
_space_group_IT_number 14
_symmetry_cell_setting monoclinic
_symmetry_space_group_name_Hall '-P 2ybc'
_symmetry_space_group_name_H-M 'P 1 21/c 1'
_atom_sites_solution_hydrogens geom
_atom_sites_solution_primary direct
_atom_sites_solution_secondary difmap
_audit_creation_method SHELXL-97
_cell_angle_alpha 90.00
_cell_angle_beta 110.803(8)
_cell_angle_gamma 90.00
_cell_formula_units_Z 4
_cell_length_a 15.0859(12)
_cell_length_b 11.6960(6)
_cell_length_c 18.1530(13)
_cell_measurement_reflns_used 570
_cell_measurement_temperature 183(2)
_cell_measurement_theta_max 26.05
_cell_measurement_theta_min 1.65
_cell_volume 2994.2(4)
_computing_cell_refinement 'IPDS (Stoe, 1999)'
_computing_data_collection 'IPDS (Stoe, 1999)'
_computing_data_reduction 'X-RED (Stoe, 1999)'
_computing_molecular_graphics 'Zortep (Zsolnai, 1994), Platon (Spek, 1993)'
_computing_publication_material 'SHELXL-97 (Sheldrick, 1997)'
_computing_structure_refinement 'SHELXL-97 (Sheldrick, 1997)'
_computing_structure_solution 'SHELXS-97 (Sheldrick, 1990)'
_diffrn_ambient_temperature 183(2)
_diffrn_measured_fraction_theta_full 0.989
_diffrn_measured_fraction_theta_max 0.989
_diffrn_measurement_device_type 'STOE IPDS'
_diffrn_measurement_method '/f rotation scan'
_diffrn_radiation_monochromator graphite
_diffrn_radiation_source 'fine-focus sealed tube'
_diffrn_radiation_type MoK\a
_diffrn_radiation_wavelength 0.71073
_diffrn_reflns_av_R_equivalents 0.0000
_diffrn_reflns_av_sigmaI/netI 0.0453
_diffrn_reflns_limit_h_max 17
_diffrn_reflns_limit_h_min -18
_diffrn_reflns_limit_k_max 14
_diffrn_reflns_limit_k_min 0
_diffrn_reflns_limit_l_max 22
_diffrn_reflns_limit_l_min 0
_diffrn_reflns_number 5830
_diffrn_reflns_theta_full 25.99
_diffrn_reflns_theta_max 25.99
_diffrn_reflns_theta_min 2.11
_diffrn_standards_decay_% 0
_diffrn_standards_interval_count 'every image'
_diffrn_standards_interval_time 3.8
_diffrn_standards_number 50-200
_exptl_absorpt_coefficient_mu 0.992
_exptl_absorpt_correction_type none
_exptl_crystal_colour block
_exptl_crystal_density_diffrn 1.598
_exptl_crystal_density_method 'not measured'
_exptl_crystal_description colourless
_exptl_crystal_F_000 1464
_exptl_crystal_size_max 0.34
_exptl_crystal_size_mid 0.30
_exptl_crystal_size_min 0.25
_refine_diff_density_max 1.060
_refine_diff_density_min -0.644
_refine_diff_density_rms 0.086
_refine_ls_extinction_method none
_refine_ls_goodness_of_fit_ref 0.894
_refine_ls_hydrogen_treatment constr
_refine_ls_matrix_type full
_refine_ls_number_parameters 352
_refine_ls_number_reflns 5830
_refine_ls_number_restraints 0
_refine_ls_restrained_S_all 0.894
_refine_ls_R_factor_all 0.0498
_refine_ls_R_factor_gt 0.0373
_refine_ls_shift/su_max 0.005
_refine_ls_shift/su_mean 0.000
_refine_ls_structure_factor_coef Fsqd
_refine_ls_weighting_details 'calc w=1/[\s^2^(Fo^2^)+(0.0517P)^2^+0.0000P] where P=(Fo^2^+2Fc^2^)/3'
_refine_ls_weighting_scheme calc
_refine_ls_wR_factor_gt 0.0864
_refine_ls_wR_factor_ref 0.0882
_reflns_number_gt 3975
_reflns_number_total 5830
_reflns_threshold_expression >2sigma(I)
_cod_data_source_file b205287c.txt
_cod_data_source_block jb030400_[Ag(4)PF6]
_cod_depositor_comments
;
The following automatic conversions were performed:
'_atom_site_symetry_multiplicity' tag replaced with
'_atom_site_symmetry_multiplicity'.

Automatic conversion script
Id: cif_correct_tags 1440 2010-10-19 06:21:57Z saulius 
;
_cod_original_sg_symbol_H-M P21/c
_cod_database_code 7011880

loop_
_symmetry_equiv_pos_as_xyz
'x, y, z'
'-x, y+1/2, -z+1/2'
'-x, -y, -z'
'x, -y-1/2, z-1/2'

loop_
_atom_site_label
_atom_site_type_symbol
_atom_site_fract_x
_atom_site_fract_y
_atom_site_fract_z
_atom_site_U_iso_or_equiv
_atom_site_adp_type
_atom_site_occupancy
_atom_site_symmetry_multiplicity
_atom_site_calc_flag
_atom_site_refinement_flags
_atom_site_disorder_assembly
_atom_site_disorder_group
Ag Ag 0.248510(19) 0.25901(2) 0.310219(17) 0.04123(9) Uani 1 1 d . . .
S1 S 0.14794(7) 0.18444(9) 0.17242(7) 0.0512(2) Uani 1 1 d . . .
S2 S 0.42580(7) 0.30318(8) 0.33993(6) 0.0439(2) Uani 1 1 d . . .
S3 S 0.16556(6) 0.41681(8) 0.36127(6) 0.0427(2) Uani 1 1 d . . .
N N 0.2463(2) 0.4356(2) 0.21806(18) 0.0382(6) Uani 1 1 d . . .
C1 C 0.1823(3) 0.4042(3) 0.1380(2) 0.0477(9) Uani 1 1 d . . .
H1A H 0.2191 0.3644 0.1102 0.057 Uiso 1 1 calc R . .
H1B H 0.1555 0.4747 0.1082 0.057 Uiso 1 1 calc R . .
C2 C 0.1017(3) 0.3274(4) 0.1395(2) 0.0492(9) Uani 1 1 d . . .
H2A H 0.0526 0.3231 0.0862 0.059 Uiso 1 1 calc R . .
H2B H 0.0723 0.3595 0.1758 0.059 Uiso 1 1 calc R . .
C3 C 0.0436(3) 0.1154(4) 0.1823(3) 0.0641(12) Uani 1 1 d . . .
H3A H -0.0131 0.1375 0.1367 0.077 Uiso 1 1 calc R . .
H3B H 0.0510 0.0315 0.1802 0.077 Uiso 1 1 calc R . .
C4 C 0.3445(3) 0.4544(3) 0.2212(3) 0.0457(9) Uani 1 1 d . . .
H4A H 0.3758 0.5111 0.2628 0.055 Uiso 1 1 calc R . .
H4B H 0.3429 0.4863 0.1702 0.055 Uiso 1 1 calc R . .
C5 C 0.4022(3) 0.3442(3) 0.2381(2) 0.0428(8) Uani 1 1 d . . .
H5A H 0.4627 0.3561 0.2293 0.051 Uiso 1 1 calc R . .
H5B H 0.3665 0.2828 0.2022 0.051 Uiso 1 1 calc R . .
C6 C 0.4853(3) 0.1654(3) 0.3459(3) 0.0513(10) Uani 1 1 d . . .
H6A H 0.5353 0.1733 0.3227 0.062 Uiso 1 1 calc R . .
H6B H 0.5166 0.1443 0.4020 0.062 Uiso 1 1 calc R . .
C7 C 0.2095(3) 0.5338(3) 0.2490(2) 0.0435(8) Uani 1 1 d . . .
H7A H 0.1396 0.5361 0.2235 0.052 Uiso 1 1 calc R . .
H7B H 0.2352 0.6052 0.2352 0.052 Uiso 1 1 calc R . .
C8 C 0.2355(3) 0.5287(3) 0.3384(2) 0.0456(9) Uani 1 1 d . . .
H8A H 0.2221 0.6032 0.3581 0.055 Uiso 1 1 calc R . .
H8B H 0.3039 0.5120 0.3642 0.055 Uiso 1 1 calc R . .
C9 C 0.2152(3) 0.4122(4) 0.4690(2) 0.0538(10) Uani 1 1 d . . .
H9A H 0.2213 0.4914 0.4895 0.065 Uiso 1 1 calc R . .
H9B H 0.1704 0.3712 0.4884 0.065 Uiso 1 1 calc R . .
C11 C 0.0273(3) 0.1449(3) 0.2561(2) 0.0462(9) Uani 1 1 d . . .
C12 C -0.0326(3) 0.2356(3) 0.2586(3) 0.0507(10) Uani 1 1 d . . .
H12 H -0.0646 0.2780 0.2121 0.061 Uiso 1 1 calc R . .
C13 C -0.0454(3) 0.2637(4) 0.3283(3) 0.0608(11) Uani 1 1 d . . .
H13 H -0.0854 0.3259 0.3292 0.073 Uiso 1 1 calc R . .
C14 C -0.0010(4) 0.2030(5) 0.3956(3) 0.0690(13) Uani 1 1 d . . .
H14 H -0.0107 0.2227 0.4430 0.083 Uiso 1 1 calc R . .
C15 C 0.0570(3) 0.1145(5) 0.3949(3) 0.0698(14) Uani 1 1 d . . .
H15 H 0.0875 0.0722 0.4418 0.084 Uiso 1 1 calc R . .
C16 C 0.0723(3) 0.0852(4) 0.3259(3) 0.0608(12) Uani 1 1 d . . .
H16 H 0.1138 0.0239 0.3264 0.073 Uiso 1 1 calc R . .
C21 C 0.4188(3) 0.0705(3) 0.3040(2) 0.0433(8) Uani 1 1 d . . .
C22 C 0.4079(3) 0.0400(3) 0.2271(2) 0.0482(9) Uani 1 1 d . . .
H22 H 0.4427 0.0795 0.2005 0.058 Uiso 1 1 calc R . .
C23 C 0.3466(3) -0.0477(3) 0.1890(3) 0.0518(10) Uani 1 1 d . . .
H23 H 0.3398 -0.0678 0.1365 0.062 Uiso 1 1 calc R . .
C24 C 0.2958(3) -0.1054(4) 0.2268(3) 0.0579(11) Uani 1 1 d . . .
H24 H 0.2545 -0.1658 0.2007 0.070 Uiso 1 1 calc R . .
C25 C 0.3047(3) -0.0755(4) 0.3031(3) 0.0601(11) Uani 1 1 d . . .
H25 H 0.2692 -0.1147 0.3292 0.072 Uiso 1 1 calc R . .
C26 C 0.3659(3) 0.0122(3) 0.3408(3) 0.0530(10) Uani 1 1 d . . .
H26 H 0.3717 0.0329 0.3930 0.064 Uiso 1 1 calc R . .
C31 C 0.3108(3) 0.3546(3) 0.5016(2) 0.0443(9) Uani 1 1 d . . .
C32 C 0.3172(3) 0.2361(3) 0.5064(2) 0.0486(9) Uani 1 1 d . . .
H32 H 0.2608 0.1917 0.4891 0.058 Uiso 1 1 calc R . .
C33 C 0.4041(4) 0.1819(4) 0.5360(3) 0.0615(11) Uani 1 1 d . . .
H33 H 0.4071 0.1009 0.5401 0.074 Uiso 1 1 calc R . .
C34 C 0.4864(3) 0.2455(5) 0.5594(3) 0.0687(13) Uani 1 1 d . . .
H34 H 0.5463 0.2084 0.5786 0.082 Uiso 1 1 calc R . .
C35 C 0.4813(3) 0.3641(5) 0.5548(3) 0.0642(12) Uani 1 1 d . . .
H35 H 0.5378 0.4083 0.5709 0.077 Uiso 1 1 calc R . .
C36 C 0.3933(3) 0.4184(4) 0.5265(2) 0.0541(10) Uani 1 1 d . . .
H36 H 0.3901 0.4995 0.5244 0.065 Uiso 1 1 calc R . .
P P 0.22698(7) -0.30438(8) 0.00549(6) 0.0429(2) Uani 1 1 d . . .
F1 F 0.2635(2) -0.3155(3) 0.09821(16) 0.0862(9) Uani 1 1 d . . .
F2 F 0.1897(2) -0.2939(3) -0.08717(16) 0.0925(10) Uani 1 1 d . . .
F3 F 0.2835(2) -0.4169(2) 0.00187(19) 0.0869(9) Uani 1 1 d . . .
F4 F 0.1697(2) -0.1918(2) 0.0091(2) 0.0858(9) Uani 1 1 d . . .
F5 F 0.1364(2) -0.3782(2) -0.00035(19) 0.0802(8) Uani 1 1 d . . .
F6 F 0.3161(2) -0.2279(3) 0.0121(2) 0.0894(9) Uani 1 1 d . . .

loop_
_atom_site_aniso_label
_atom_site_aniso_U_11
_atom_site_aniso_U_22
_atom_site_aniso_U_33
_atom_site_aniso_U_23
_atom_site_aniso_U_13
_atom_site_aniso_U_12
Ag 0.04545(15) 0.03567(14) 0.04209(15) 0.00271(13) 0.01496(11) 0.00220(13)
S1 0.0543(6) 0.0457(5) 0.0549(6) -0.0131(5) 0.0211(5) -0.0087(4)
S2 0.0423(5) 0.0413(5) 0.0429(5) -0.0072(4) 0.0088(4) 0.0054(4)
S3 0.0395(5) 0.0456(5) 0.0424(5) -0.0034(4) 0.0137(4) 0.0007(4)
N 0.0389(16) 0.0356(15) 0.0396(16) 0.0005(13) 0.0131(13) 0.0018(12)
C1 0.050(2) 0.055(2) 0.037(2) 0.0058(17) 0.0137(17) 0.0014(18)
C2 0.045(2) 0.061(2) 0.035(2) -0.0012(18) 0.0067(17) -0.0046(19)
C3 0.068(3) 0.053(2) 0.072(3) -0.015(2) 0.025(2) -0.019(2)
C4 0.044(2) 0.0401(19) 0.056(2) 0.0010(17) 0.0215(18) -0.0025(16)
C5 0.0399(19) 0.0417(19) 0.050(2) -0.0039(16) 0.0191(17) -0.0003(15)
C6 0.045(2) 0.051(2) 0.048(2) -0.0058(18) 0.0039(18) 0.0098(18)
C7 0.046(2) 0.0351(18) 0.048(2) 0.0071(16) 0.0151(18) 0.0087(16)
C8 0.050(2) 0.0303(17) 0.055(2) -0.0084(16) 0.0176(19) 0.0011(16)
C9 0.060(2) 0.060(2) 0.048(2) -0.0074(19) 0.026(2) 0.003(2)
C11 0.039(2) 0.0395(19) 0.054(2) 0.0022(17) 0.0092(18) -0.0096(16)
C12 0.0366(18) 0.043(2) 0.064(3) 0.0139(19) 0.0065(17) -0.0027(17)
C13 0.051(2) 0.051(2) 0.087(3) -0.004(2) 0.033(2) -0.010(2)
C14 0.071(3) 0.076(3) 0.065(3) -0.003(3) 0.029(3) -0.023(3)
C15 0.065(3) 0.075(3) 0.060(3) 0.023(3) 0.010(2) -0.017(3)
C16 0.046(2) 0.042(2) 0.084(4) 0.014(2) 0.010(2) -0.0021(18)
C21 0.0411(19) 0.0400(19) 0.042(2) -0.0006(16) 0.0068(16) 0.0114(16)
C22 0.049(2) 0.048(2) 0.049(2) -0.0043(18) 0.0191(19) 0.0066(17)
C23 0.050(2) 0.048(2) 0.053(3) -0.0122(19) 0.0127(19) 0.0035(18)
C24 0.052(2) 0.046(2) 0.069(3) -0.005(2) 0.014(2) 0.0004(19)
C25 0.065(3) 0.043(2) 0.078(3) 0.011(2) 0.033(2) 0.006(2)
C26 0.065(3) 0.047(2) 0.045(2) 0.0057(18) 0.018(2) 0.013(2)
C31 0.052(2) 0.051(2) 0.033(2) -0.0051(16) 0.0180(17) -0.0026(17)
C32 0.059(2) 0.050(2) 0.0358(19) -0.0028(17) 0.0154(17) -0.0113(19)
C33 0.086(3) 0.054(2) 0.044(2) 0.009(2) 0.023(2) 0.009(2)
C34 0.060(3) 0.095(4) 0.048(2) 0.017(3) 0.015(2) 0.019(3)
C35 0.051(3) 0.088(4) 0.046(3) 0.003(2) 0.007(2) -0.014(2)
C36 0.066(3) 0.054(2) 0.039(2) -0.0049(18) 0.015(2) -0.017(2)
P 0.0483(5) 0.0384(5) 0.0374(5) 0.0050(4) 0.0096(4) 0.0020(4)
F1 0.125(2) 0.084(2) 0.0391(15) 0.0046(14) 0.0168(15) -0.0027(18)
F2 0.120(2) 0.103(2) 0.0394(15) 0.0124(15) 0.0090(15) 0.010(2)
F3 0.103(2) 0.0649(17) 0.093(2) 0.0041(15) 0.0353(18) 0.0358(16)
F4 0.091(2) 0.0451(14) 0.121(3) 0.0072(15) 0.0378(19) 0.0168(14)
F5 0.0721(17) 0.0614(16) 0.102(2) 0.0032(15) 0.0252(16) -0.0157(13)
F6 0.0678(18) 0.087(2) 0.110(2) 0.0218(18) 0.0276(17) -0.0165(15)

loop_
_atom_type_symbol
_atom_type_description
_atom_type_scat_dispersion_real
_atom_type_scat_dispersion_imag
_atom_type_scat_source
C C 0.0033 0.0016 'International Tables Vol C Tables 4.2.6.8 and 6.1.1.4'
H H 0.0000 0.0000 'International Tables Vol C Tables 4.2.6.8 and 6.1.1.4'
N N 0.0061 0.0033 'International Tables Vol C Tables 4.2.6.8 and 6.1.1.4'
S S 0.1246 0.1234 'International Tables Vol C Tables 4.2.6.8 and 6.1.1.4'
P P 0.1023 0.0942 'International Tables Vol C Tables 4.2.6.8 and 6.1.1.4'
F F 0.0171 0.0103 'International Tables Vol C Tables 4.2.6.8 and 6.1.1.4'
Ag Ag -0.8971 1.1015 'International Tables Vol C Tables 4.2.6.8 and 6.1.1.4'

loop_
_geom_angle_atom_site_label_1
_geom_angle_atom_site_label_2
_geom_angle_atom_site_label_3
_geom_angle
_geom_angle_site_symmetry_1
_geom_angle_site_symmetry_3
_geom_angle_publ_flag
S1 Ag S3 113.45(3) . . ?
S1 Ag S2 118.65(3) . . ?
S3 Ag S2 112.32(3) . . ?
C2 S1 C3 101.2(2) . . ?
C2 S1 Ag 91.86(13) . . ?
C3 S1 Ag 106.54(16) . . ?
C5 S2 C6 101.93(18) . . ?
C5 S2 Ag 91.51(12) . . ?
C6 S2 Ag 106.61(14) . . ?
C8 S3 C9 102.41(19) . . ?
C8 S3 Ag 92.18(12) . . ?
C9 S3 Ag 107.25(13) . . ?
C7 N C1 111.5(3) . . ?
C7 N C4 112.2(3) . . ?
C1 N C4 111.8(3) . . ?
N C1 C2 112.1(3) . . ?
C1 C2 S1 109.4(3) . . ?
C11 C3 S1 114.1(3) . . ?
N C4 C5 112.0(3) . . ?
C4 C5 S2 108.6(3) . . ?
C21 C6 S2 113.2(3) . . ?
N C7 C8 112.7(3) . . ?
C7 C8 S3 108.6(3) . . ?
C31 C9 S3 113.7(3) . . ?
C16 C11 C12 117.5(4) . . ?
C16 C11 C3 121.3(4) . . ?
C12 C11 C3 121.3(4) . . ?
C13 C12 C11 120.6(4) . . ?
C14 C13 C12 120.8(4) . . ?
C15 C14 C13 120.0(5) . . ?
C14 C15 C16 120.5(4) . . ?
C11 C16 C15 120.7(4) . . ?
C22 C21 C26 118.3(4) . . ?
C22 C21 C6 121.0(4) . . ?
C26 C21 C6 120.7(4) . . ?
C21 C22 C23 120.6(4) . . ?
C24 C23 C22 120.3(4) . . ?
C23 C24 C25 120.1(4) . . ?
C26 C25 C24 119.4(4) . . ?
C25 C26 C21 121.4(4) . . ?
C36 C31 C32 118.9(4) . . ?
C36 C31 C9 120.8(4) . . ?
C32 C31 C9 120.3(4) . . ?
C33 C32 C31 121.2(4) . . ?
C34 C33 C32 119.8(4) . . ?
C33 C34 C35 119.7(4) . . ?
C34 C35 C36 120.1(4) . . ?
C31 C36 C35 120.3(4) . . ?
F2 P F1 179.5(2) . . ?
F2 P F3 90.77(18) . . ?
F1 P F3 89.22(17) . . ?
F2 P F6 90.50(19) . . ?
F1 P F6 89.99(18) . . ?
F3 P F6 91.02(18) . . ?
F2 P F5 89.93(18) . . ?
F1 P F5 89.58(18) . . ?
F3 P F5 90.45(17) . . ?
F6 P F5 178.46(18) . . ?
F2 P F4 89.25(18) . . ?
F1 P F4 90.76(18) . . ?
F3 P F4 179.68(18) . . ?
F6 P F4 89.30(17) . . ?
F5 P F4 89.23(16) . . ?

loop_
_geom_bond_atom_site_label_1
_geom_bond_atom_site_label_2
_geom_bond_distance
_geom_bond_site_symmetry_2
_geom_bond_publ_flag
Ag S1 2.5737(11) . ?
Ag S3 2.5797(10) . ?
Ag S2 2.5858(10) . ?
S1 C2 1.829(4) . ?
S1 C3 1.833(4) . ?
S2 C5 1.819(4) . ?
S2 C6 1.829(4) . ?
S3 C8 1.819(4) . ?
S3 C9 1.831(4) . ?
N C7 1.471(4) . ?
N C1 1.478(5) . ?
N C4 1.478(4) . ?
C1 C2 1.519(5) . ?
C3 C11 1.488(6) . ?
C4 C5 1.525(5) . ?
C6 C21 1.508(5) . ?
C7 C8 1.529(6) . ?
C9 C31 1.510(6) . ?
C11 C16 1.393(6) . ?
C11 C12 1.404(5) . ?
C12 C13 1.384(6) . ?
C13 C14 1.365(7) . ?
C14 C15 1.359(7) . ?
C15 C16 1.395(7) . ?
C21 C22 1.391(5) . ?
C21 C26 1.389(6) . ?
C22 C23 1.390(6) . ?
C23 C24 1.374(6) . ?
C24 C25 1.389(7) . ?
C25 C26 1.387(6) . ?
C31 C36 1.382(5) . ?
C31 C32 1.389(6) . ?
C32 C33 1.382(6) . ?
C33 C34 1.378(7) . ?
C34 C35 1.391(7) . ?
C35 C36 1.394(6) . ?
P F2 1.578(3) . ?
P F1 1.579(3) . ?
P F3 1.582(3) . ?
P F6 1.583(3) . ?
P F5 1.588(3) . ?
P F4 1.589(3) . ?
